data_2243234
loop_
_publ_author_name
'Shamanth, Sadashivamurthy'
'Mantelingu, Kempegowda'
'Kiran Kumar, Haruvegowda'
'Yathirajan, Hemmige S.'
'Foro, Sabine'
'Glidewell, Christopher'

_publ_section_title
;
 Crystal structures of three
 6-aryl-2-(4-chlorobenzyl)-5-[(1<i>H</i>-indol-3-yl)methyl]imidazo[2,1-<i>b</i>][1,3,4]thiadiazoles
;
_journal_coeditor_code IS5527
_journal_issue 1
_journal_name_full 'Acta Crystallographica Section E'
_journal_page_first 18
_journal_page_last 24
_journal_paper_doi 10.1107/S2056989019016050
_journal_volume 76
_journal_year 2020
_chemical_formula_iupac 'C26 H19 Cl N4 S'
_chemical_formula_moiety 'C26 H19 Cl N4 S'
_chemical_formula_sum 'C26 H19 Cl N4 S'
_chemical_formula_weight 454.96
_chemical_name_systematic
2-(4-Chlorobenzyl)-5-[(1<i>H</i>-indol-3-yl)methyl]-6-phenylimidazo[2,1-<i>b</i>][1,3,4]thiadiazole
_space_group_crystal_system monoclinic
_space_group_IT_number 14
_space_group_name_Hall '-P 2ybc'
_space_group_name_H-M_alt 'P 1 21/c 1'
_atom_sites_solution_hydrogens mixed
_atom_sites_solution_primary difmap
_audit_creation_method SHELXL-2014
_cell_angle_alpha 90
_cell_angle_beta 90.031(12)
_cell_angle_gamma 90
_cell_formula_units_Z 8
_cell_length_a 16.456(7)
_cell_length_b 10.420(2)
_cell_length_c 26.391(7)
_cell_measurement_reflns_used 12458
_cell_measurement_temperature 302(2)
_cell_measurement_theta_max 29.458
_cell_measurement_theta_min 2.101
_cell_volume 4525(2)
_computing_cell_refinement
;
SAINT (Bruker, 2017)
;
_computing_data_collection
;
APEX2 (Bruker, 2012)
;
_computing_data_reduction 'SAINT (Bruker, 2017)'
_computing_molecular_graphics
;
PLATON (Spek, 2009)
;
_computing_publication_material
;
SHELXL2014 (Sheldrick, 2015<i>b</i>)
;
_computing_structure_refinement
;
SHELXL2014 (Sheldrick, 2015<i>b</i>)
;
_computing_structure_solution
;
<i>SHELXT</i> (Sheldrick, 2015<i>a</i>)
;
_diffrn_ambient_temperature 302(2)
_diffrn_detector_area_resol_mean 7.3910
_diffrn_measured_fraction_theta_full 0.996
_diffrn_measured_fraction_theta_max 0.996
_diffrn_measurement_device_type
;
Bruker SMART X2S benchtop
;
_diffrn_measurement_method '\f and \w scans'
_diffrn_radiation_monochromator graphite
_diffrn_radiation_type MoK\a
_diffrn_radiation_wavelength 0.71073
_diffrn_reflns_av_R_equivalents 0.0364
_diffrn_reflns_av_unetI/netI 0.0283
_diffrn_reflns_limit_h_max 21
_diffrn_reflns_limit_h_min -21
_diffrn_reflns_limit_k_max 13
_diffrn_reflns_limit_k_min -12
_diffrn_reflns_limit_l_max 34
_diffrn_reflns_limit_l_min -34
_diffrn_reflns_number 55921
_diffrn_reflns_theta_full 25.242
_diffrn_reflns_theta_max 27.549
_diffrn_reflns_theta_min 2.101
_diffrn_source 'fine-focus sealed tube'
_diffrn_standards_decay_% 0
_diffrn_standards_interval_count 0
_diffrn_standards_interval_time 0
_diffrn_standards_number 0
_exptl_absorpt_coefficient_mu 0.283
_exptl_absorpt_correction_T_max 0.924
_exptl_absorpt_correction_T_min 0.845
_exptl_absorpt_correction_type multi-scan
_exptl_absorpt_process_details
;
(SADABS; Bruker, 2017)
;
_exptl_crystal_colour colourless
_exptl_crystal_density_diffrn 1.336
_exptl_crystal_description block
_exptl_crystal_F_000 1888
_exptl_crystal_size_max 0.330
_exptl_crystal_size_mid 0.310
_exptl_crystal_size_min 0.280
_refine_diff_density_max 0.768
_refine_diff_density_min -0.595
_refine_ls_extinction_method none
_refine_ls_goodness_of_fit_ref 1.024
_refine_ls_hydrogen_treatment mixed
_refine_ls_matrix_type full
_refine_ls_number_parameters 605
_refine_ls_number_reflns 10420
_refine_ls_number_restraints 18
_refine_ls_restrained_S_all 1.033
_refine_ls_R_factor_all 0.0908
_refine_ls_R_factor_gt 0.0596
_refine_ls_shift/su_max 0.001
_refine_ls_shift/su_mean 0.000
_refine_ls_structure_factor_coef Fsqd
_refine_ls_weighting_details 'w=1/[\s^2^(Fo^2^)+(0.0741P)^2^+2.5289P] where P=(Fo^2^+2Fc^2^)/3'
_refine_ls_weighting_scheme calc
_refine_ls_wR_factor_gt 0.1506
_refine_ls_wR_factor_ref 0.1765
_reflns_number_gt 7091
_reflns_number_total 10420
_reflns_threshold_expression 'I > 2\s(I)'
_cod_data_source_file is5527sup1.cif
_cod_data_source_block I
_cod_original_sg_symbol_H-M 'P 21/c'
_cod_database_code 2243234
_shelx_space_group_comment
;
The symmetry employed for this shelxl refinement is uniquely defined
by the following loop, which should always be used as a source of
symmetry information in preference to the above space-group names.
They are only intended as comments.
;
_shelx_estimated_absorpt_t_min 0.912
_shelx_estimated_absorpt_t_max 0.925
_shelxl_version_number 2.014

loop_
_space_group_symop_operation_xyz
'x, y, z'
'-x, y+1/2, -z+1/2'
'-x, -y, -z'
'x, -y-1/2, z-1/2'

loop_
_atom_site_type_symbol
_atom_site_label
_atom_site_fract_x
_atom_site_fract_y
_atom_site_fract_z
_atom_site_U_iso_or_equiv
_atom_site_adp_type
_atom_site_calc_flag
_atom_site_occupancy
_atom_site_disorder_assembly
_atom_site_disorder_group
S S11 0.31032(5) 0.27517(7) 0.84740(2) 0.0673(2) Uani d 1 . .
C C12 0.30411(19) 0.1424(2) 0.80654(10) 0.0657(7) Uani d 1 . .
N N13 0.31605(14) 0.16395(19) 0.75885(8) 0.0592(5) Uani d 1 . .
N N14 0.33131(12) 0.29274(18) 0.75295(7) 0.0500(4) Uani d 1 . .
C C15 0.35023(13) 0.3678(2) 0.71151(8) 0.0479(5) Uani d 1 . .
C C16 0.36495(13) 0.4871(2) 0.73223(8) 0.0481(5) Uani d 1 . .
N N17 0.35301(12) 0.48713(18) 0.78480(7) 0.0516(4) Uani d 1 . .
C C17A 0.33304(14) 0.3679(2) 0.79516(8) 0.0514(5) Uani d 1 . .
C C127 0.2866(3) 0.0098(3) 0.82642(12) 0.1004(12) Uani d 0.6289(17) A 1
H H12A 0.3290 -0.0485 0.8154 0.121 Uiso calc 0.6289(17) A 1
H H12B 0.2354 -0.0203 0.8126 0.121 Uiso calc 0.6289(17) A 1
C C121 0.2822(7) 0.009(2) 0.88341(16) 0.0601(19) Uani d 0.6289(17) A 1
C C122 0.2095(4) 0.0462(10) 0.90440(18) 0.0712(12) Uani d 0.6289(17) A 1
H H122 0.1672 0.0698 0.8830 0.085 Uiso calc 0.6289(17) A 1
C C123 0.1973(4) 0.0495(6) 0.95558(18) 0.0795(15) Uani d 0.6289(17) A 1
H H123 0.1480 0.0776 0.9687 0.095 Uiso calc 0.6289(17) A 1
C C124 0.2583(4) 0.0110(5) 0.98740(18) 0.0750(16) Uani d 0.6289(17) A 1
Cl Cl14 0.23860(15) 0.0201(2) 1.05325(5) 0.1395(8) Uani d 0.6289(17) A 1
C C125 0.3307(5) -0.0285(9) 0.9695(3) 0.098(2) Uani d 0.6289(17) A 1
H H125 0.3724 -0.0508 0.9916 0.118 Uiso calc 0.6289(17) A 1
C C126 0.3419(5) -0.0352(11) 0.9164(2) 0.0913(19) Uani d 0.6289(17) A 1
H H126 0.3897 -0.0696 0.9034 0.110 Uiso calc 0.6289(17) A 1
C C137 0.2866(3) 0.0098(3) 0.82642(12) 0.1004(12) Uani d 0.3711(17) A 2
H H13A 0.2334 -0.0154 0.8141 0.121 Uiso calc 0.3711(17) A 2
H H13B 0.3258 -0.0484 0.8115 0.121 Uiso calc 0.3711(17) A 2
C C131 0.2878(12) -0.010(4) 0.8818(3) 0.0601(19) Uani d 0.3711(17) A 2
C C132 0.2312(7) 0.0348(19) 0.9149(3) 0.0712(12) Uani d 0.3711(17) A 2
H H132 0.1853 0.0761 0.9023 0.085 Uiso calc 0.3711(17) A 2
C C133 0.2404(7) 0.0206(11) 0.9664(3) 0.0795(15) Uani d 0.3711(17) A 2
H H133 0.2012 0.0485 0.9892 0.095 Uiso calc 0.3711(17) A 2
C C134 0.3110(8) -0.0370(14) 0.9822(3) 0.0750(16) Uani d 0.3711(17) A 2
Cl Cl34 0.3237(3) -0.0678(4) 1.04645(9) 0.1395(8) Uani d 0.3711(17) A 2
C C135 0.3710(6) -0.0735(11) 0.9502(4) 0.098(2) Uani d 0.3711(17) A 2
H H135 0.4177 -0.1122 0.9630 0.118 Uiso calc 0.3711(17) A 2
C C136 0.3629(8) -0.053(2) 0.8992(4) 0.0913(19) Uani d 0.3711(17) A 2
H H136 0.4059 -0.0679 0.8770 0.110 Uiso calc 0.3711(17) A 2
C C151 0.34906(14) 0.3156(2) 0.65887(8) 0.0530(5) Uani d 1 . .
H H15A 0.3398 0.3856 0.6354 0.064 Uiso calc 1 . .
H H15B 0.3040 0.2562 0.6557 0.064 Uiso calc 1 . .
N N151 0.54541(16) 0.1450(2) 0.64974(10) 0.0714(6) Uani d 1 . .
H H151 0.582(2) 0.102(3) 0.6632(12) 0.086 Uiso d 1 . .
C C152 0.48211(17) 0.1970(3) 0.67633(10) 0.0632(6) Uani d 1 . .
H H152 0.4780 0.1975 0.7115 0.076 Uiso calc 1 . .
C C153 0.42624(15) 0.2478(2) 0.64434(9) 0.0511(5) Uani d 1 . .
C C15A 0.45586(16) 0.2239(2) 0.59416(9) 0.0556(6) Uani d 1 . .
C C154 0.4266(2) 0.2512(3) 0.54534(10) 0.0778(8) Uani d 1 . .
H H154 0.3778 0.2946 0.5409 0.093 Uiso calc 1 . .
C C155 0.4714(3) 0.2129(5) 0.50439(13) 0.1129(14) Uani d 1 . .
H H155 0.4522 0.2300 0.4719 0.135 Uiso calc 1 . .
C C156 0.5450(3) 0.1491(5) 0.51017(15) 0.1260(16) Uani d 1 . .
H H156 0.5738 0.1243 0.4815 0.151 Uiso calc 1 . .
C C157 0.5760(2) 0.1219(4) 0.55721(15) 0.0997(11) Uani d 1 . .
H H157 0.6256 0.0800 0.5609 0.120 Uiso calc 1 . .
C C15B 0.53082(18) 0.1590(3) 0.59925(11) 0.0659(7) Uani d 1 . .
C C161 0.39381(14) 0.6037(2) 0.70655(9) 0.0523(5) Uani d 1 . .
C C162 0.43854(18) 0.5967(3) 0.66191(11) 0.0734(8) Uani d 1 . .
H H162 0.4498 0.5172 0.6476 0.088 Uiso calc 1 . .
C C163 0.4663(2) 0.7074(4) 0.63880(14) 0.0967(11) Uani d 1 . .
H H163 0.4949 0.7016 0.6085 0.116 Uiso calc 1 . .
C C164 0.4523(2) 0.8252(3) 0.65985(14) 0.0920(10) Uani d 1 . .
H H164 0.4714 0.8991 0.6440 0.110 Uiso calc 1 . .
C C165 0.41005(19) 0.8339(3) 0.70429(13) 0.0774(8) Uani d 1 . .
H H165 0.4013 0.9136 0.7191 0.093 Uiso calc 1 . .
C C166 0.38022(16) 0.7241(2) 0.72725(11) 0.0613(6) Uani d 1 . .
H H166 0.3505 0.7312 0.7571 0.074 Uiso calc 1 . .
S S21 0.81319(5) 0.26550(6) 0.36890(2) 0.06146(19) Uani d 1 . .
C C22 0.79667(16) 0.1410(2) 0.32528(9) 0.0556(6) Uani d 1 . .
N N23 0.80388(12) 0.16982(18) 0.27773(7) 0.0521(5) Uani d 1 . .
N N24 0.82302(11) 0.29774(17) 0.27438(7) 0.0464(4) Uani d 1 . .
C C25 0.83901(13) 0.3782(2) 0.23401(8) 0.0454(5) Uani d 1 . .
C C26 0.85977(13) 0.4923(2) 0.25691(9) 0.0471(5) Uani d 1 . .
N N27 0.85510(12) 0.48486(17) 0.30993(7) 0.0510(4) Uani d 1 . .
C C27A 0.83258(14) 0.3658(2) 0.31816(8) 0.0488(5) Uani d 1 . .
C C227 0.7712(2) 0.0096(3) 0.34268(10) 0.0756(8) Uani d 1 . .
H H27A 0.7934 -0.0536 0.3195 0.091 Uiso calc 1 . .
H H27B 0.7124 0.0038 0.3409 0.091 Uiso calc 1 . .
C C221 0.79792(17) -0.0234(2) 0.39582(9) 0.0581(6) Uani d 1 . .
C C222 0.7412(2) -0.0349(3) 0.43409(12) 0.0789(8) Uani d 1 . .
H H222 0.6865 -0.0214 0.4270 0.095 Uiso calc 1 . .
C C223 0.7651(2) -0.0666(3) 0.48308(12) 0.0879(10) Uani d 1 . .
H H223 0.7265 -0.0758 0.5086 0.105 Uiso calc 1 . .
C C224 0.8451(2) -0.0840(3) 0.49320(11) 0.0752(8) Uani d 1 . .
Cl Cl24 0.87453(9) -0.12121(10) 0.55515(3) 0.1245(4) Uani d 1 . .
C C225 0.9020(2) -0.0732(3) 0.45637(12) 0.0780(8) Uani d 1 . .
H H225 0.9567 -0.0858 0.4638 0.094 Uiso calc 1 . .
C C226 0.87801(19) -0.0434(3) 0.40794(11) 0.0699(7) Uani d 1 . .
H H226 0.9171 -0.0366 0.3827 0.084 Uiso calc 1 . .
C C251 0.82542(14) 0.3397(2) 0.18012(8) 0.0495(5) Uani d 1 . .
H H25A 0.8160 0.4166 0.1602 0.059 Uiso calc 1 . .
H H25B 0.7765 0.2880 0.1784 0.059 Uiso calc 1 . .
N N251 1.00742(14) 0.1509(2) 0.14489(9) 0.0629(6) Uani d 1 . .
H H251 1.0492(18) 0.111(3) 0.1531(11) 0.075 Uiso d 1 . .
C C252 0.95708(15) 0.2074(2) 0.17995(9) 0.0544(6) Uani d 1 . .
H H252 0.9652 0.2060 0.2148 0.065 Uiso calc 1 . .
C C253 0.89371(14) 0.2656(2) 0.15627(8) 0.0465(5) Uani d 1 . .
C C25A 0.90401(16) 0.2437(2) 0.10308(9) 0.0514(5) Uani d 1 . .
C C254 0.8607(2) 0.2795(3) 0.05983(10) 0.0694(7) Uani d 1 . .
H H254 0.8129 0.3268 0.0625 0.083 Uiso calc 1 . .
C C255 0.8900(3) 0.2433(3) 0.01311(11) 0.0889(11) Uani d 1 . .
H H255 0.8618 0.2675 -0.0159 0.107 Uiso calc 1 . .
C C256 0.9603(3) 0.1721(3) 0.00835(12) 0.0948(12) Uani d 1 . .
H H256 0.9782 0.1488 -0.0238 0.114 Uiso calc 1 . .
C C257 1.0041(2) 0.1350(3) 0.04969(12) 0.0810(9) Uani d 1 . .
H H257 1.0512 0.0867 0.0462 0.097 Uiso calc 1 . .
C C25B 0.97612(17) 0.1717(2) 0.09748(10) 0.0589(6) Uani d 1 . .
C C261 0.88792(14) 0.6111(2) 0.23229(9) 0.0517(5) Uani d 1 . .
C C262 0.93528(16) 0.6056(3) 0.18874(10) 0.0625(6) Uani d 1 . .
H H262 0.9476 0.5264 0.1744 0.075 Uiso calc 1 . .
C C263 0.96429(19) 0.7166(3) 0.16649(12) 0.0762(8) Uani d 1 . .
H H263 0.9953 0.7115 0.1371 0.091 Uiso calc 1 . .
C C264 0.9476(2) 0.8343(3) 0.18741(14) 0.0822(9) Uani d 1 . .
H H264 0.9676 0.9088 0.1725 0.099 Uiso calc 1 . .
C C265 0.9009(2) 0.8412(3) 0.23078(14) 0.0802(9) Uani d 1 . .
H H265 0.8896 0.9206 0.2452 0.096 Uiso calc 1 . .
C C266 0.87069(16) 0.7304(2) 0.25296(11) 0.0631(7) Uani d 1 . .
H H266 0.8387 0.7361 0.2819 0.076 Uiso calc 1 . .

loop_
_atom_site_aniso_label
_atom_site_aniso_U_11
_atom_site_aniso_U_22
_atom_site_aniso_U_33
_atom_site_aniso_U_12
_atom_site_aniso_U_13
_atom_site_aniso_U_23
S11 0.1014(5) 0.0572(4) 0.0434(3) -0.0198(3) 0.0077(3) -0.0023(3)
C12 0.094(2) 0.0527(14) 0.0504(14) -0.0186(13) 0.0030(13) -0.0018(11)
N13 0.0783(14) 0.0487(11) 0.0505(11) -0.0157(10) 0.0016(10) -0.0024(9)
N14 0.0599(11) 0.0476(10) 0.0425(10) -0.0103(9) 0.0012(8) -0.0028(8)
C15 0.0486(12) 0.0510(12) 0.0440(11) -0.0023(10) 0.0021(9) 0.0002(9)
C16 0.0457(11) 0.0505(12) 0.0480(12) -0.0026(9) 0.0028(9) 0.0013(9)
N17 0.0580(11) 0.0484(10) 0.0482(10) -0.0080(9) 0.0040(8) -0.0035(8)
C17A 0.0587(13) 0.0510(13) 0.0445(12) -0.0105(10) 0.0028(10) -0.0044(10)
C127 0.178(4) 0.0584(18) 0.0645(19) -0.034(2) 0.018(2) 0.0031(14)
C121 0.086(2) 0.035(7) 0.0592(15) -0.0090(16) -0.0037(14) 0.0072(15)
C122 0.066(4) 0.082(3) 0.065(3) -0.003(3) -0.018(2) 0.023(3)
C123 0.087(4) 0.095(4) 0.056(3) -0.020(3) -0.001(3) 0.024(2)
C124 0.104(5) 0.070(3) 0.052(2) -0.031(3) -0.022(3) 0.022(2)
Cl14 0.213(2) 0.1510(16) 0.0543(6) -0.0869(14) -0.0184(10) 0.0230(8)
C125 0.115(7) 0.078(4) 0.102(6) 0.000(4) -0.035(4) 0.024(4)
C126 0.076(4) 0.076(4) 0.121(5) 0.015(3) 0.005(4) 0.022(5)
C137 0.178(4) 0.0584(18) 0.0645(19) -0.034(2) 0.018(2) 0.0031(14)
C131 0.086(2) 0.035(7) 0.0592(15) -0.0090(16) -0.0037(14) 0.0072(15)
C132 0.066(4) 0.082(3) 0.065(3) -0.003(3) -0.018(2) 0.023(3)
C133 0.087(4) 0.095(4) 0.056(3) -0.020(3) -0.001(3) 0.024(2)
C134 0.104(5) 0.070(3) 0.052(2) -0.031(3) -0.022(3) 0.022(2)
Cl34 0.213(2) 0.1510(16) 0.0543(6) -0.0869(14) -0.0184(10) 0.0230(8)
C135 0.115(7) 0.078(4) 0.102(6) 0.000(4) -0.035(4) 0.024(4)
C136 0.076(4) 0.076(4) 0.121(5) 0.015(3) 0.005(4) 0.022(5)
C151 0.0577(13) 0.0603(14) 0.0409(11) -0.0030(11) -0.0025(10) -0.0014(10)
N151 0.0752(16) 0.0659(14) 0.0733(16) 0.0193(12) -0.0010(12) 0.0093(12)
C152 0.0718(16) 0.0667(16) 0.0511(14) 0.0077(13) 0.0001(12) 0.0065(12)
C153 0.0605(14) 0.0484(12) 0.0445(12) -0.0014(10) -0.0005(10) 0.0005(9)
C15A 0.0670(15) 0.0509(13) 0.0488(13) -0.0002(11) 0.0047(11) 0.0002(10)
C154 0.094(2) 0.093(2) 0.0467(14) 0.0082(17) 0.0049(14) 0.0025(14)
C155 0.130(3) 0.156(4) 0.0524(18) 0.025(3) 0.015(2) -0.001(2)
C156 0.142(4) 0.161(4) 0.075(2) 0.040(3) 0.035(3) -0.016(3)
C157 0.100(3) 0.105(3) 0.094(3) 0.031(2) 0.024(2) -0.015(2)
C15B 0.0782(18) 0.0537(14) 0.0657(16) 0.0070(13) 0.0097(14) -0.0016(12)
C161 0.0487(12) 0.0536(13) 0.0546(13) -0.0038(10) -0.0002(10) 0.0062(10)
C162 0.0811(19) 0.0667(17) 0.0724(18) -0.0116(14) 0.0222(15) 0.0034(14)
C163 0.116(3) 0.092(3) 0.082(2) -0.021(2) 0.035(2) 0.0145(19)
C164 0.107(3) 0.070(2) 0.099(3) -0.0243(18) 0.007(2) 0.0288(19)
C165 0.088(2) 0.0534(16) 0.091(2) -0.0062(14) -0.0023(17) 0.0095(15)
C166 0.0637(15) 0.0519(14) 0.0682(16) -0.0022(11) 0.0015(12) 0.0043(12)
S21 0.0877(5) 0.0533(3) 0.0434(3) -0.0120(3) -0.0005(3) -0.0058(2)
C22 0.0720(16) 0.0473(12) 0.0476(13) -0.0083(11) -0.0047(11) -0.0031(10)
N23 0.0657(12) 0.0418(10) 0.0489(11) -0.0065(9) -0.0043(9) -0.0037(8)
N24 0.0547(10) 0.0406(9) 0.0438(10) -0.0061(8) -0.0006(8) -0.0058(7)
C25 0.0476(12) 0.0429(11) 0.0457(11) 0.0008(9) -0.0009(9) -0.0029(9)
C26 0.0456(11) 0.0432(11) 0.0524(12) 0.0004(9) 0.0006(9) -0.0034(9)
N27 0.0597(11) 0.0442(10) 0.0490(10) -0.0041(8) -0.0002(9) -0.0089(8)
C27A 0.0570(13) 0.0468(12) 0.0424(11) -0.0033(10) -0.0019(9) -0.0066(9)
C227 0.114(2) 0.0543(15) 0.0585(16) -0.0228(15) -0.0099(15) 0.0050(12)
C221 0.0779(17) 0.0439(12) 0.0524(13) -0.0079(11) 0.0025(12) -0.0008(10)
C222 0.0716(18) 0.089(2) 0.0762(19) -0.0084(16) 0.0064(15) 0.0005(16)
C223 0.110(3) 0.093(2) 0.0607(18) -0.013(2) 0.0310(18) 0.0006(16)
C224 0.116(3) 0.0518(15) 0.0579(16) -0.0069(16) -0.0052(17) 0.0053(12)
Cl24 0.2214(13) 0.0858(6) 0.0662(5) -0.0033(7) -0.0249(6) 0.0174(4)
C225 0.089(2) 0.0626(17) 0.083(2) 0.0063(15) -0.0084(17) 0.0093(15)
C226 0.0783(19) 0.0632(16) 0.0682(17) 0.0017(14) 0.0153(14) 0.0066(13)
C251 0.0540(12) 0.0501(12) 0.0446(11) 0.0001(10) -0.0048(9) -0.0019(9)
N251 0.0663(13) 0.0551(12) 0.0671(14) 0.0146(10) 0.0065(11) 0.0045(10)
C252 0.0621(14) 0.0533(13) 0.0480(12) 0.0060(11) 0.0009(11) 0.0044(10)
C253 0.0586(13) 0.0399(11) 0.0411(11) -0.0010(9) -0.0007(9) -0.0005(8)
C25A 0.0741(15) 0.0360(11) 0.0442(12) -0.0035(10) 0.0008(11) -0.0020(9)
C254 0.105(2) 0.0556(15) 0.0473(14) -0.0033(14) -0.0139(14) -0.0021(11)
C255 0.153(3) 0.0666(19) 0.0467(15) -0.014(2) -0.0099(18) -0.0047(13)
C256 0.165(4) 0.0663(19) 0.0535(17) -0.023(2) 0.025(2) -0.0167(15)
C257 0.116(3) 0.0515(15) 0.075(2) -0.0059(16) 0.0346(18) -0.0122(14)
C25B 0.0802(17) 0.0389(12) 0.0576(14) -0.0028(11) 0.0119(12) -0.0022(10)
C261 0.0474(12) 0.0454(12) 0.0622(14) -0.0030(10) -0.0060(10) 0.0011(10)
C262 0.0636(15) 0.0569(14) 0.0669(16) -0.0066(12) 0.0022(12) 0.0014(12)
C263 0.0725(18) 0.076(2) 0.080(2) -0.0145(15) 0.0040(15) 0.0146(16)
C264 0.0770(19) 0.0629(18) 0.107(3) -0.0158(15) -0.0132(18) 0.0284(17)
C265 0.083(2) 0.0448(14) 0.113(3) -0.0007(13) -0.0102(19) 0.0030(15)
C266 0.0616(15) 0.0455(13) 0.0822(18) 0.0015(11) 0.0001(13) -0.0013(12)

loop_
_atom_type_symbol
_atom_type_description
_atom_type_scat_dispersion_real
_atom_type_scat_dispersion_imag
_atom_type_scat_source
C C 0.0033 0.0016 'International Tables Vol C Tables 4.2.6.8 and 6.1.1.4'
Cl Cl 0.1484 0.1585 'International Tables Vol C Tables 4.2.6.8 and 6.1.1.4'
N N 0.0061 0.0033 'International Tables Vol C Tables 4.2.6.8 and 6.1.1.4'
S S 0.1246 0.1234 'International Tables Vol C Tables 4.2.6.8 and 6.1.1.4'
H H 0.0000 0.0000 'International Tables Vol C Tables 4.2.6.8 and 6.1.1.4'

loop_
_geom_angle_atom_site_label_1
_geom_angle_atom_site_label_2
_geom_angle_atom_site_label_3
_geom_angle
C17A S11 C12 87.89(12)
N13 C12 C127 121.8(2)
N13 C12 S11 116.85(19)
C127 C12 S11 121.3(2)
C12 N13 N14 107.92(19)
C17A N14 N13 118.21(18)
C17A N14 C15 108.51(19)
N13 N14 C15 133.20(19)
C16 C15 N14 103.65(19)
C16 C15 C151 134.4(2)
N14 C15 C151 121.9(2)
C15 C16 N17 111.61(19)
C15 C16 C161 128.2(2)
N17 C16 C161 120.1(2)
C17A N17 C16 103.93(18)
N17 C17A N14 112.3(2)
N17 C17A S11 138.63(18)
N14 C17A S11 109.09(17)
C12 C127 C121 111.2(9)
C12 C127 H12A 109.4
C121 C127 H12A 109.4
C12 C127 H12B 109.4
C121 C127 H12B 109.4
H12A C127 H12B 108.0
C122 C121 C126 117.1(4)
C122 C121 C127 116.4(5)
C126 C121 C127 126.3(5)
C123 C122 C121 122.3(5)
C123 C122 H122 118.8
C121 C122 H122 118.8
C122 C123 C124 119.4(5)
C122 C123 H123 120.3
C124 C123 H123 120.3
C125 C124 C123 121.6(6)
C125 C124 Cl14 121.6(5)
C123 C124 Cl14 116.9(5)
C124 C125 C126 118.6(6)
C124 C125 H125 120.7
C126 C125 H125 120.7
C121 C126 C125 120.7(6)
C121 C126 H126 119.7
C125 C126 H126 119.7
C132 C131 C136 120.7(9)
C131 C132 C133 121.4(8)
C131 C132 H132 119.3
C133 C132 H132 119.3
C134 C133 C132 116.1(8)
C134 C133 H133 122.0
C132 C133 H133 122.0
C135 C134 C133 123.5(8)
C135 C134 Cl34 117.9(9)
C133 C134 Cl34 118.5(8)
C134 C135 C136 119.9(9)
C134 C135 H135 120.0
C136 C135 H135 120.0
C135 C136 C131 117.2(9)
C135 C136 H136 121.4
C131 C136 H136 121.4
C15 C151 C153 113.48(19)
C15 C151 H15A 108.9
C153 C151 H15A 108.9
C15 C151 H15B 108.9
C153 C151 H15B 108.9
H15A C151 H15B 107.7
C15B N151 C152 109.0(2)
C15B N151 H151 127(2)
C152 N151 H151 123(2)
C153 C152 N151 110.6(2)
C153 C152 H152 124.7
N151 C152 H152 124.7
C152 C153 C15A 106.1(2)
C152 C153 C151 126.7(2)
C15A C153 C151 127.2(2)
C154 C15A C15B 118.9(2)
C154 C15A C153 134.1(3)
C15B C15A C153 107.0(2)
C155 C154 C15A 118.8(3)
C155 C154 H154 120.6
C15A C154 H154 120.6
C154 C155 C156 121.5(4)
C154 C155 H155 119.2
C156 C155 H155 119.2
C157 C156 C155 121.5(3)
C157 C156 H156 119.3
C155 C156 H156 119.3
C156 C157 C15B 117.7(3)
C156 C157 H157 121.1
C15B C157 H157 121.1
N151 C15B C157 131.0(3)
N151 C15B C15A 107.3(2)
C157 C15B C15A 121.6(3)
C166 C161 C162 117.8(2)
C166 C161 C16 120.9(2)
C162 C161 C16 121.2(2)
C163 C162 C161 120.3(3)
C163 C162 H162 119.9
C161 C162 H162 119.9
C164 C163 C162 121.0(3)
C164 C163 H163 119.5
C162 C163 H163 119.5
C165 C164 C163 119.6(3)
C165 C164 H164 120.2
C163 C164 H164 120.2
C164 C165 C166 120.1(3)
C164 C165 H165 119.9
C166 C165 H165 119.9
C165 C166 C161 121.2(3)
C165 C166 H166 119.4
C161 C166 H166 119.4
C27A S21 C22 88.11(11)
N23 C22 C227 122.2(2)
N23 C22 S21 116.74(18)
C227 C22 S21 121.03(18)
C22 N23 N24 107.96(18)
C27A N24 N23 118.44(18)
C27A N24 C25 108.43(18)
N23 N24 C25 133.07(18)
C26 C25 N24 103.45(18)
C26 C25 C251 133.4(2)
N24 C25 C251 122.88(19)
C25 C26 N27 112.13(19)
C25 C26 C261 127.6(2)
N27 C26 C261 120.22(19)
C27A N27 C26 103.44(17)
N27 C27A N24 112.5(2)
N27 C27A S21 138.73(17)
N24 C27A S21 108.72(16)
C22 C227 C221 114.2(2)
C22 C227 H27A 108.7
C221 C227 H27A 108.7
C22 C227 H27B 108.7
C221 C227 H27B 108.7
H27A C227 H27B 107.6
C226 C221 C222 117.8(3)
C226 C221 C227 122.1(3)
C222 C221 C227 120.2(3)
C221 C222 C223 120.7(3)
C221 C222 H222 119.6
C223 C222 H222 119.6
C224 C223 C222 119.2(3)
C224 C223 H223 120.4
C222 C223 H223 120.4
C225 C224 C223 121.3(3)
C225 C224 Cl24 119.9(3)
C223 C224 Cl24 118.9(3)
C224 C225 C226 119.2(3)
C224 C225 H225 120.4
C226 C225 H225 120.4
C221 C226 C225 121.8(3)
C221 C226 H226 119.1
C225 C226 H226 119.1
C25 C251 C253 115.17(18)
C25 C251 H25A 108.5
C253 C251 H25A 108.5
C25 C251 H25B 108.5
C253 C251 H25B 108.5
H25A C251 H25B 107.5
C25B N251 C252 108.7(2)
C25B N251 H251 129(2)
C252 N251 H251 123(2)
C253 C252 N251 110.1(2)
C253 C252 H252 124.9
N251 C252 H252 124.9
C252 C253 C25A 106.8(2)
C252 C253 C251 127.7(2)
C25A C253 C251 125.6(2)
C254 C25A C25B 119.0(2)
C254 C25A C253 134.3(2)
C25B C25A C253 106.7(2)
C255 C254 C25A 118.6(3)
C255 C254 H254 120.7
C25A C254 H254 120.7
C254 C255 C256 121.6(3)
C254 C255 H255 119.2
C256 C255 H255 119.2
C257 C256 C255 121.5(3)
C257 C256 H256 119.3
C255 C256 H256 119.3
C256 C257 C25B 118.1(3)
C256 C257 H257 120.9
C25B C257 H257 120.9
N251 C25B C257 131.1(3)
N251 C25B C25A 107.7(2)
C257 C25B C25A 121.2(3)
C266 C261 C262 118.5(2)
C266 C261 C26 121.0(2)
C262 C261 C26 120.4(2)
C263 C262 C261 120.7(3)
C263 C262 H262 119.7
C261 C262 H262 119.7
C264 C263 C262 120.5(3)
C264 C263 H263 119.7
C262 C263 H263 119.7
C263 C264 C265 119.4(3)
C263 C264 H264 120.3
C265 C264 H264 120.3
C264 C265 C266 120.4(3)
C264 C265 H265 119.8
C266 C265 H265 119.8
C265 C266 C261 120.5(3)
C265 C266 H266 119.8
C261 C266 H266 119.8

loop_
_geom_bond_atom_site_label_1
_geom_bond_atom_site_label_2
_geom_bond_distance
S11 C17A 1.725(2)
S11 C12 1.757(3)
C12 N13 1.293(3)
C12 C127 1.505(4)
N13 N14 1.374(3)
N14 C17A 1.362(3)
N14 C15 1.380(3)
C15 C16 1.379(3)
C15 C151 1.492(3)
C16 N17 1.401(3)
C16 C161 1.471(3)
N17 C17A 1.314(3)
C127 C121 1.506(5)
C127 H12A 0.9700
C127 H12B 0.9700
C121 C122 1.373(6)
C121 C126 1.392(6)
C122 C123 1.366(6)
C122 H122 0.9300
C123 C124 1.368(7)
C123 H123 0.9300
C124 C125 1.345(10)
C124 Cl14 1.771(5)
C125 C126 1.416(8)
C125 H125 0.9300
C126 H126 0.9300
C131 C132 1.360(9)
C131 C136 1.392(8)
C132 C133 1.377(8)
C132 H132 0.9300
C133 C134 1.371(11)
C133 H133 0.9300
C134 C135 1.353(13)
C134 Cl34 1.739(8)
C135 C136 1.371(10)
C135 H135 0.9300
C136 H136 0.9300
C151 C153 1.503(3)
C151 H15A 0.9700
C151 H15B 0.9700
N151 C15B 1.362(4)
N151 C152 1.368(4)
N151 H151 0.82(3)
C152 C153 1.355(3)
C152 H152 0.9300
C153 C15A 1.433(3)
C15A C154 1.404(4)
C15A C15B 1.413(4)
C154 C155 1.368(4)
C154 H154 0.9300
C155 C156 1.389(6)
C155 H155 0.9300
C156 C157 1.372(5)
C156 H156 0.9300
C157 C15B 1.391(4)
C157 H157 0.9300
C161 C166 1.386(4)
C161 C162 1.391(4)
C162 C163 1.382(4)
C162 H162 0.9300
C163 C164 1.367(5)
C163 H163 0.9300
C164 C165 1.366(5)
C164 H164 0.9300
C165 C166 1.384(4)
C165 H165 0.9300
C166 H166 0.9300
S21 C27A 1.728(2)
S21 C22 1.755(2)
C22 N23 1.296(3)
C22 C227 1.504(3)
N23 N24 1.372(2)
N24 C27A 1.364(3)
N24 C25 1.381(3)
C25 C26 1.376(3)
C25 C251 1.494(3)
C26 N27 1.403(3)
C26 C261 1.473(3)
N27 C27A 1.313(3)
C227 C221 1.509(4)
C227 H27A 0.9700
C227 H27B 0.9700
C221 C226 1.372(4)
C221 C222 1.380(4)
C222 C223 1.391(4)
C222 H222 0.9300
C223 C224 1.356(5)
C223 H223 0.9300
C224 C225 1.355(5)
C224 Cl24 1.748(3)
C225 C226 1.373(4)
C225 H225 0.9300
C226 H226 0.9300
C251 C253 1.502(3)
C251 H25A 0.9700
C251 H25B 0.9700
N251 C25B 1.370(3)
N251 C252 1.374(3)
N251 H251 0.83(3)
C252 C253 1.358(3)
C252 H252 0.9300
C253 C25A 1.432(3)
C25A C254 1.397(3)
C25A C25B 1.411(4)
C254 C255 1.377(4)
C254 H254 0.9300
C255 C256 1.380(5)
C255 H255 0.9300
C256 C257 1.363(5)
C256 H256 0.9300
C257 C25B 1.396(4)
C257 H257 0.9300
C261 C266 1.387(3)
C261 C262 1.390(4)
C262 C263 1.382(4)
C262 H262 0.9300
C263 C264 1.373(5)
C263 H263 0.9300
C264 C265 1.381(5)
C264 H264 0.9300
C265 C266 1.386(4)
C265 H265 0.9300
C266 H266 0.9300

loop_
_geom_hbond_atom_site_label_D
_geom_hbond_atom_site_label_H
_geom_hbond_atom_site_label_A
_geom_hbond_site_symmetry_A
_geom_hbond_distance_DH
_geom_hbond_distance_HA
_geom_hbond_distance_DA
_geom_hbond_angle_DHA
_geom_hbond_publ_flag
N151 H151 N17 2_646 0.83(3) 2.11(3) 2.912(3) 162(3) no
N251 H251 N27 2_745 0.83(3) 2.27(3) 3.087(3) 167(3) no
C135 H135 Cg1 2_646 0.93 2.52 3.272(11) 138 no
C225 H225 Cg2 2_745 0.93 2.87 3.568(4) 133 no
C252 H252 Cg3 2_745 0.93 2.77 3.568(3) 144 no

loop_
_geom_torsion_atom_site_label_1
_geom_torsion_atom_site_label_2
_geom_torsion_atom_site_label_3
_geom_torsion_atom_site_label_4
_geom_torsion
C17A S11 C12 N13 -1.1(2)
C17A S11 C12 C127 178.2(3)
C127 C12 N13 N14 -179.3(3)
S11 C12 N13 N14 0.0(3)
C12 N13 N14 C17A 1.5(3)
C12 N13 N14 C15 177.8(3)
C17A N14 C15 C16 1.7(2)
N13 N14 C15 C16 -174.9(2)
C17A N14 C15 C151 -176.6(2)
N13 N14 C15 C151 6.9(4)
N14 C15 C16 N17 -1.8(2)
C151 C15 C16 N17 176.1(2)
N14 C15 C16 C161 175.0(2)
C151 C15 C16 C161 -7.1(4)
C15 C16 N17 C17A 1.3(3)
C161 C16 N17 C17A -175.9(2)
C16 N17 C17A N14 -0.2(3)
C16 N17 C17A S11 177.7(2)
N13 N14 C17A N17 176.1(2)
C15 N14 C17A N17 -1.0(3)
N13 N14 C17A S11 -2.4(3)
C15 N14 C17A S11 -179.52(16)
C12 S11 C17A N17 -176.1(3)
C12 S11 C17A N14 1.82(19)
N13 C12 C127 C121 175.2(4)
S11 C12 C127 C121 -4.1(6)
C12 C127 C121 C122 82.4(18)
C12 C127 C121 C126 -103.3(19)
C126 C121 C122 C123 5(3)
C127 C121 C122 C123 179.8(11)
C121 C122 C123 C124 -2.1(17)
C122 C123 C124 C125 0.9(10)
C122 C123 C124 Cl14 179.1(6)
C123 C124 C125 C126 -2.8(11)
Cl14 C124 C125 C126 179.1(7)
C122 C121 C126 C125 -7(3)
C127 C121 C126 C125 178.9(15)
C124 C125 C126 C121 5.8(18)
C136 C131 C132 C133 -11(5)
C131 C132 C133 C134 2(3)
C132 C133 C134 C135 3(2)
C132 C133 C134 Cl34 -175.7(12)
C133 C134 C135 C136 0(2)
Cl34 C134 C135 C136 178.8(14)
C134 C135 C136 C131 -8(3)
C132 C131 C136 C135 13(5)
C16 C15 C151 C153 98.6(3)
N14 C15 C151 C153 -83.8(3)
C15B N151 C152 C153 -1.2(3)
N151 C152 C153 C15A 1.1(3)
N151 C152 C153 C151 -178.8(2)
C15 C151 C153 C152 21.5(4)
C15 C151 C153 C15A -158.3(2)
C152 C153 C15A C154 179.7(3)
C151 C153 C15A C154 -0.5(5)
C152 C153 C15A C15B -0.6(3)
C151 C153 C15A C15B 179.3(2)
C15B C15A C154 C155 0.6(5)
C153 C15A C154 C155 -179.6(3)
C15A C154 C155 C156 -0.6(7)
C154 C155 C156 C157 -0.1(8)
C155 C156 C157 C15B 0.8(7)
C152 N151 C15B C157 -179.6(3)
C152 N151 C15B C15A 0.8(3)
C156 C157 C15B N151 179.7(4)
C156 C157 C15B C15A -0.7(6)
C154 C15A C15B N151 179.7(3)
C153 C15A C15B N151 -0.1(3)
C154 C15A C15B C157 0.0(4)
C153 C15A C15B C157 -179.8(3)
C15 C16 C161 C166 158.1(2)
N17 C16 C161 C166 -25.3(3)
C15 C16 C161 C162 -24.7(4)
N17 C16 C161 C162 151.9(2)
C166 C161 C162 C163 -1.6(4)
C16 C161 C162 C163 -178.9(3)
C161 C162 C163 C164 1.7(6)
C162 C163 C164 C165 -0.2(6)
C163 C164 C165 C166 -1.4(5)
C164 C165 C166 C161 1.4(5)
C162 C161 C166 C165 0.1(4)
C16 C161 C166 C165 177.4(2)
C27A S21 C22 N23 -0.6(2)
C27A S21 C22 C227 -177.5(2)
C227 C22 N23 N24 176.4(2)
S21 C22 N23 N24 -0.5(3)
C22 N23 N24 C27A 1.7(3)
C22 N23 N24 C25 178.6(2)
C27A N24 C25 C26 1.5(2)
N23 N24 C25 C26 -175.6(2)
C27A N24 C25 C251 -173.0(2)
N23 N24 C25 C251 9.9(4)
N24 C25 C26 N27 -1.4(2)
C251 C25 C26 N27 172.2(2)
N24 C25 C26 C261 175.8(2)
C251 C25 C26 C261 -10.6(4)
C25 C26 N27 C27A 0.8(2)
C261 C26 N27 C27A -176.7(2)
C26 N27 C27A N24 0.2(3)
C26 N27 C27A S21 178.2(2)
N23 N24 C27A N27 176.49(19)
C25 N24 C27A N27 -1.1(3)
N23 N24 C27A S21 -2.1(3)
C25 N24 C27A S21 -179.69(15)
C22 S21 C27A N27 -176.7(3)
C22 S21 C27A N24 1.38(18)
N23 C22 C227 C221 156.4(3)
S21 C22 C227 C221 -26.9(4)
C22 C227 C221 C226 -69.1(4)
C22 C227 C221 C222 111.2(3)
C226 C221 C222 C223 -0.4(4)
C227 C221 C222 C223 179.3(3)
C221 C222 C223 C224 1.2(5)
C222 C223 C224 C225 -1.1(5)
C222 C223 C224 Cl24 179.0(3)
C223 C224 C225 C226 0.4(5)
Cl24 C224 C225 C226 -179.8(2)
C222 C221 C226 C225 -0.4(4)
C227 C221 C226 C225 179.9(3)
C224 C225 C226 C221 0.4(5)
C26 C25 C251 C253 103.2(3)
N24 C25 C251 C253 -84.2(3)
C25B N251 C252 C253 -0.5(3)
N251 C252 C253 C25A 0.6(3)
N251 C252 C253 C251 -179.1(2)
C25 C251 C253 C252 14.9(3)
C25 C251 C253 C25A -164.8(2)
C252 C253 C25A C254 -179.0(3)
C251 C253 C25A C254 0.7(4)
C252 C253 C25A C25B -0.5(3)
C251 C253 C25A C25B 179.2(2)
C25B C25A C254 C255 -0.1(4)
C253 C25A C254 C255 178.3(3)
C25A C254 C255 C256 0.6(5)
C254 C255 C256 C257 -0.5(5)
C255 C256 C257 C25B -0.3(5)
C252 N251 C25B C257 179.8(3)
C252 N251 C25B C25A 0.1(3)
C256 C257 C25B N251 -178.8(3)
C256 C257 C25B C25A 0.8(4)
C254 C25A C25B N251 179.0(2)
C253 C25A C25B N251 0.2(3)
C254 C25A C25B C257 -0.6(4)
C253 C25A C25B C257 -179.4(2)
C25 C26 C261 C266 148.9(2)
N27 C26 C261 C266 -34.0(3)
C25 C26 C261 C262 -33.7(3)
N27 C26 C261 C262 143.4(2)
C266 C261 C262 C263 -0.2(4)
C26 C261 C262 C263 -177.7(2)
C261 C262 C263 C264 0.8(4)
C262 C263 C264 C265 -0.5(5)
C263 C264 C265 C266 -0.3(5)
C264 C265 C266 C261 0.9(4)
C262 C261 C266 C265 -0.6(4)
C26 C261 C266 C265 176.8(2)

_cod_database_fobs_code 2243234
